data_4074738
loop_
_publ_author_name
'Geldbach, Tilmann J.'
'Laurenczy, G\'abor'
'Scopelliti, Rosario'
'Dyson, Paul J.'

_publ_section_title
;
 Synthesis of Imidazolium-Tethered Ruthenium(II)-Arene Complexes and Their
 Application in Biphasic Catalysis
;
_journal_issue 3
_journal_name_full Organometallics
_journal_page_first 733
_journal_paper_doi 10.1021/om050849u
_journal_volume 25
_journal_year 2006
_chemical_formula_sum 'C57 H56 B Cl2 N2 P Ru'
_chemical_formula_weight 982.79
_chemical_name_systematic
; 
 ? 
;
_space_group_IT_number 14
_symmetry_cell_setting monoclinic
_symmetry_space_group_name_Hall '-P 2ybc'
_symmetry_space_group_name_H-M 'P 1 21/c 1'
_atom_sites_solution_hydrogens geom
_atom_sites_solution_primary direct
_atom_sites_solution_secondary difmap
_audit_creation_method SHELXL-97
_cell_angle_alpha 90.00
_cell_angle_beta 100.768(5)
_cell_angle_gamma 90.00
_cell_formula_units_Z 4
_cell_length_a 9.8915(4)
_cell_length_b 28.6704(16)
_cell_length_c 17.3285(11)
_cell_measurement_reflns_used 7269
_cell_measurement_temperature 140(2)
_cell_measurement_theta_max 24.4867
_cell_measurement_theta_min 2.35385
_cell_volume 4827.7(5)
_computing_cell_refinement 'Oxford Diffraction CrysAlis RED'
_computing_data_collection 'Oxford Diffraction CrysAlis CCD'
_computing_data_reduction 'Oxford Diffraction CrysAlis RED'
_computing_molecular_graphics 'Bruker SHELXTL'
_computing_publication_material 'Bruker SHELXTL'
_computing_structure_refinement 'SHELXL-97 (Sheldrick, 1997)'
_computing_structure_solution 'SHELXS-97 (Sheldrick, 1990)'
_diffrn_ambient_temperature 140(2)
_diffrn_measured_fraction_theta_full 0.956
_diffrn_measured_fraction_theta_max 0.956
_diffrn_measurement_device_type 'Oxford Diffraction KM4/Sapphire CCD'
_diffrn_measurement_method 'phi and omega scans'
_diffrn_radiation_monochromator graphite
_diffrn_radiation_source 'fine-focus sealed tube'
_diffrn_radiation_type MoK\a
_diffrn_radiation_wavelength 0.71073
_diffrn_reflns_av_R_equivalents 0.0520
_diffrn_reflns_av_sigmaI/netI 0.0609
_diffrn_reflns_limit_h_max 10
_diffrn_reflns_limit_h_min -10
_diffrn_reflns_limit_k_max 33
_diffrn_reflns_limit_k_min -34
_diffrn_reflns_limit_l_max 20
_diffrn_reflns_limit_l_min -20
_diffrn_reflns_number 27660
_diffrn_reflns_theta_full 25.03
_diffrn_reflns_theta_max 25.03
_diffrn_reflns_theta_min 3.08
_exptl_absorpt_coefficient_mu 0.509
_exptl_absorpt_correction_T_max 0.860
_exptl_absorpt_correction_T_min 0.546
_exptl_absorpt_correction_type refdelf
_exptl_absorpt_process_details
; 
(See: Walker, N. & Stuart, D. (1983) Acta Cryst. A39, 158-166)   
;
_exptl_crystal_colour amber
_exptl_crystal_density_diffrn 1.352
_exptl_crystal_density_method 'not measured'
_exptl_crystal_description prismatic
_exptl_crystal_F_000 2040
_exptl_crystal_size_max 0.29
_exptl_crystal_size_mid 0.17
_exptl_crystal_size_min 0.10
_refine_diff_density_max 0.886
_refine_diff_density_min -0.931
_refine_diff_density_rms 0.086
_refine_ls_extinction_method none
_refine_ls_goodness_of_fit_ref 1.050
_refine_ls_hydrogen_treatment constr
_refine_ls_matrix_type full
_refine_ls_number_parameters 578
_refine_ls_number_reflns 8158
_refine_ls_number_restraints 0
_refine_ls_restrained_S_all 1.050
_refine_ls_R_factor_all 0.0690
_refine_ls_R_factor_gt 0.0461
_refine_ls_shift/su_max 0.001
_refine_ls_shift/su_mean 0.000
_refine_ls_structure_factor_coef Fsqd
_refine_ls_weighting_details 'calc w=1/[\s^2^(Fo^2^)+(0.0596P)^2^+1.5264P] where P=(Fo^2^+2Fc^2^)/3'
_refine_ls_weighting_scheme calc
_refine_ls_wR_factor_gt 0.1082
_refine_ls_wR_factor_ref 0.1205
_reflns_number_gt 5922
_reflns_number_total 8158
_reflns_threshold_expression >2sigma(I)
_cod_data_source_file om050849usi20051004_052329.cif
_cod_data_source_block pd209
_cod_depositor_comments
;
The following automatic conversions were performed:

'_symmetry_cell_setting' value 'Monoclinic' changed to 'monoclinic'
according to /home/saulius/struct/CIF-dictionaries/cif_core.dic
dictionary named 'cif_core.dic' version 2.4.1 from 2010-06-29.

Automatic conversion script
Id: cif_fix_values 1715 2011-07-08 13:25:40Z adriana 
;
_cod_original_sg_symbol_H-M P2(1)/c
_cod_database_code 4074738

loop_
_symmetry_equiv_pos_as_xyz
'x, y, z'
'-x, y+1/2, -z+1/2'
'-x, -y, -z'
'x, -y-1/2, z-1/2'

loop_
_atom_site_label
_atom_site_type_symbol
_atom_site_fract_x
_atom_site_fract_y
_atom_site_fract_z
_atom_site_U_iso_or_equiv
_atom_site_adp_type
_atom_site_occupancy
_atom_site_symmetry_multiplicity
_atom_site_calc_flag
_atom_site_refinement_flags
Ru1 Ru 0.24592(3) 0.071223(11) 0.472308(17) 0.01995(11) Uani 1 1 d .
Cl1 Cl 0.48806(10) 0.08215(3) 0.52510(6) 0.0272(2) Uani 1 1 d .
Cl2 Cl 0.21847(11) 0.04444(4) 0.60027(6) 0.0317(3) Uani 1 1 d .
P1 P 0.23177(10) 0.14978(3) 0.51071(6) 0.0197(2) Uani 1 1 d .
N1 N 0.3694(3) -0.01437(12) 0.24237(19) 0.0260(8) Uani 1 1 d .
N2 N 0.2106(4) -0.06580(12) 0.20215(19) 0.0301(8) Uani 1 1 d .
C1 C 0.3090(4) 0.04533(14) 0.3651(2) 0.0222(9) Uani 1 1 d .
C2 C 0.2218(4) 0.08383(14) 0.3446(2) 0.0241(9) Uani 1 1 d .
H2 H 0.2501 0.1090 0.3158 0.029 Uiso 1 1 calc R
C3 C 0.0918(4) 0.08489(14) 0.3670(2) 0.0240(9) Uani 1 1 d .
H3 H 0.0353 0.1118 0.3558 0.029 Uiso 1 1 calc R
C4 C 0.0442(4) 0.04651(15) 0.4060(2) 0.0270(10) Uani 1 1 d .
H4 H -0.0442 0.0471 0.4200 0.032 Uiso 1 1 calc R
C5 C 0.1314(4) 0.00718(14) 0.4237(2) 0.0267(10) Uani 1 1 d .
H5 H 0.1001 -0.0189 0.4493 0.032 Uiso 1 1 calc R
C6 C 0.2630(4) 0.00582(14) 0.4043(2) 0.0276(10) Uani 1 1 d .
H6 H 0.3205 -0.0207 0.4169 0.033 Uiso 1 1 calc R
C7 C 0.4519(4) 0.04460(16) 0.3443(2) 0.0283(10) Uani 1 1 d .
H7A H 0.5110 0.0222 0.3787 0.034 Uiso 1 1 calc R
H7B H 0.4943 0.0759 0.3530 0.034 Uiso 1 1 calc R
C8 C 0.4420(4) 0.03045(15) 0.2583(2) 0.0299(10) Uani 1 1 d .
H8A H 0.3921 0.0549 0.2238 0.036 Uiso 1 1 calc R
H8B H 0.5356 0.0277 0.2462 0.036 Uiso 1 1 calc R
C9 C 0.2452(4) -0.02047(15) 0.1999(2) 0.0277(10) Uani 1 1 d .
H9 H 0.1892 0.0033 0.1721 0.033 Uiso 1 1 calc R
C10 C 0.4174(5) -0.05669(16) 0.2738(3) 0.0328(11) Uani 1 1 d .
H10 H 0.5037 -0.0624 0.3069 0.039 Uiso 1 1 calc R
C11 C 0.3185(5) -0.08849(16) 0.2485(3) 0.0347(11) Uani 1 1 d .
H11 H 0.3227 -0.1208 0.2606 0.042 Uiso 1 1 calc R
C12 C 0.0842(5) -0.08773(16) 0.1572(3) 0.0354(11) Uani 1 1 d .
H12A H 0.1045 -0.1010 0.1078 0.042 Uiso 1 1 calc R
H12B H 0.0123 -0.0636 0.1431 0.042 Uiso 1 1 calc R
C13 C 0.0299(5) -0.12608(17) 0.2036(3) 0.0423(12) Uani 1 1 d .
H13A H 0.0085 -0.1128 0.2527 0.051 Uiso 1 1 calc R
H13B H 0.1021 -0.1501 0.2182 0.051 Uiso 1 1 calc R
C14 C -0.1005(5) -0.14910(17) 0.1563(3) 0.0459(13) Uani 1 1 d .
H14A H -0.1401 -0.1703 0.1913 0.055 Uiso 1 1 calc R
H14B H -0.1694 -0.1246 0.1379 0.055 Uiso 1 1 calc R
C15 C -0.0731(5) -0.17671(17) 0.0852(3) 0.0452(13) Uani 1 1 d .
H15A H -0.0531 -0.1551 0.0451 0.068 Uiso 1 1 calc R
H15B H -0.1545 -0.1953 0.0636 0.068 Uiso 1 1 calc R
H15C H 0.0058 -0.1975 0.1015 0.068 Uiso 1 1 calc R
C20 C 0.2542(4) 0.18467(13) 0.4258(2) 0.0221(9) Uani 1 1 d .
C21 C 0.3831(4) 0.18299(13) 0.4009(2) 0.0229(9) Uani 1 1 d .
H21 H 0.4608 0.1693 0.4335 0.027 Uiso 1 1 calc R
C22 C 0.3946(4) 0.20153(14) 0.3284(2) 0.0275(10) Uani 1 1 d .
H22 H 0.4806 0.2004 0.3115 0.033 Uiso 1 1 calc R
C23 C 0.2811(5) 0.22177(14) 0.2801(2) 0.0298(10) Uani 1 1 d .
H23 H 0.2898 0.2344 0.2306 0.036 Uiso 1 1 calc R
C24 C 0.1571(5) 0.22327(14) 0.3043(2) 0.0292(10) Uani 1 1 d .
H24 H 0.0799 0.2371 0.2714 0.035 Uiso 1 1 calc R
C25 C 0.1429(4) 0.20481(13) 0.3767(2) 0.0235(9) Uani 1 1 d .
H25 H 0.0560 0.2060 0.3925 0.028 Uiso 1 1 calc R
C30 C 0.0695(4) 0.16926(15) 0.5360(2) 0.0268(10) Uani 1 1 d .
C31 C 0.0501(5) 0.21669(17) 0.5494(2) 0.0354(11) Uani 1 1 d .
H31 H 0.1194 0.2386 0.5434 0.042 Uiso 1 1 calc R
C32 C -0.0699(6) 0.2318(2) 0.5715(3) 0.0560(16) Uani 1 1 d .
H32 H -0.0831 0.2640 0.5800 0.067 Uiso 1 1 calc R
C33 C -0.1700(6) 0.2003(3) 0.5811(3) 0.0625(19) Uani 1 1 d .
H33 H -0.2529 0.2110 0.5953 0.075 Uiso 1 1 calc R
C34 C -0.1510(5) 0.1532(2) 0.5702(3) 0.0546(16) Uani 1 1 d .
H34 H -0.2192 0.1315 0.5788 0.066 Uiso 1 1 calc R
C35 C -0.0313(4) 0.13745(18) 0.5464(2) 0.0356(11) Uani 1 1 d .
H35 H -0.0191 0.1052 0.5373 0.043 Uiso 1 1 calc R
C40 C 0.3521(4) 0.17317(13) 0.5950(2) 0.0199(8) Uani 1 1 d .
C41 C 0.4341(4) 0.21209(14) 0.5898(2) 0.0250(9) Uani 1 1 d .
H41 H 0.4324 0.2266 0.5403 0.030 Uiso 1 1 calc R
C42 C 0.5188(4) 0.22998(15) 0.6567(2) 0.0274(10) Uani 1 1 d .
H42 H 0.5746 0.2565 0.6527 0.033 Uiso 1 1 calc R
C43 C 0.5214(4) 0.20892(15) 0.7289(2) 0.0274(10) Uani 1 1 d .
H43 H 0.5803 0.2206 0.7744 0.033 Uiso 1 1 calc R
C44 C 0.4372(4) 0.17052(14) 0.7347(2) 0.0279(10) Uani 1 1 d .
H44 H 0.4379 0.1566 0.7845 0.033 Uiso 1 1 calc R
C45 C 0.3531(4) 0.15262(14) 0.6691(2) 0.0272(9) Uani 1 1 d .
H45 H 0.2959 0.1265 0.6736 0.033 Uiso 1 1 calc R
B1 B 0.7896(5) 0.39799(17) 0.6417(3) 0.0242(10) Uani 1 1 d .
C50 C 0.7314(4) 0.45172(15) 0.6450(2) 0.0276(10) Uani 1 1 d .
C51 C 0.6108(5) 0.46860(15) 0.5980(2) 0.0316(10) Uani 1 1 d .
H51 H 0.5562 0.4477 0.5628 0.038 Uiso 1 1 calc R
C52 C 0.5670(5) 0.51490(16) 0.6004(3) 0.0381(11) Uani 1 1 d .
H52 H 0.4841 0.5248 0.5676 0.046 Uiso 1 1 calc R
C53 C 0.6449(6) 0.54594(17) 0.6506(3) 0.0431(13) Uani 1 1 d .
H53 H 0.6168 0.5776 0.6517 0.052 Uiso 1 1 calc R
C54 C 0.7633(5) 0.53128(16) 0.6991(3) 0.0393(12) Uani 1 1 d .
H54 H 0.8153 0.5525 0.7349 0.047 Uiso 1 1 calc R
C55 C 0.8072(5) 0.48517(16) 0.6957(2) 0.0334(11) Uani 1 1 d .
H55 H 0.8907 0.4759 0.7286 0.040 Uiso 1 1 calc R
C60 C 0.6928(4) 0.36748(14) 0.5718(2) 0.0244(9) Uani 1 1 d .
C61 C 0.7384(5) 0.34967(16) 0.5058(2) 0.0348(11) Uani 1 1 d .
H61 H 0.8299 0.3560 0.4995 0.042 Uiso 1 1 calc R
C62 C 0.6539(5) 0.32300(18) 0.4492(3) 0.0456(13) Uani 1 1 d .
H62 H 0.6890 0.3113 0.4055 0.055 Uiso 1 1 calc R
C63 C 0.5190(5) 0.31326(16) 0.4557(3) 0.0400(12) Uani 1 1 d .
H63 H 0.4610 0.2952 0.4170 0.048 Uiso 1 1 calc R
C64 C 0.4711(5) 0.33060(16) 0.5203(3) 0.0367(11) Uani 1 1 d .
H64 H 0.3787 0.3249 0.5257 0.044 Uiso 1 1 calc R
C65 C 0.5575(4) 0.35621(15) 0.5771(2) 0.0303(10) Uani 1 1 d .
H65 H 0.5230 0.3666 0.6217 0.036 Uiso 1 1 calc R
C70 C 0.9480(4) 0.40241(14) 0.6228(2) 0.0247(9) Uani 1 1 d .
C71 C 0.9736(4) 0.43446(15) 0.5654(2) 0.0298(10) Uani 1 1 d .
H71 H 0.9004 0.4539 0.5407 0.036 Uiso 1 1 calc R
C72 C 1.1016(4) 0.43887(15) 0.5433(2) 0.0312(10) Uani 1 1 d .
H72 H 1.1138 0.4607 0.5040 0.037 Uiso 1 1 calc R
C73 C 1.2106(5) 0.41149(16) 0.5785(3) 0.0336(11) Uani 1 1 d .
H73 H 1.2984 0.4144 0.5643 0.040 Uiso 1 1 calc R
C74 C 1.1890(5) 0.37955(16) 0.6352(3) 0.0351(11) Uani 1 1 d .
H74 H 1.2625 0.3601 0.6594 0.042 Uiso 1 1 calc R
C75 C 1.0613(4) 0.37582(15) 0.6567(2) 0.0289(10) Uani 1 1 d .
H75 H 1.0507 0.3541 0.6965 0.035 Uiso 1 1 calc R
C80 C 0.7850(4) 0.37021(15) 0.7243(2) 0.0238(9) Uani 1 1 d .
C81 C 0.8065(4) 0.32142(15) 0.7283(2) 0.0279(10) Uani 1 1 d .
H81 H 0.8279 0.3058 0.6838 0.033 Uiso 1 1 calc R
C82 C 0.7974(4) 0.29514(16) 0.7953(3) 0.0345(11) Uani 1 1 d .
H82 H 0.8138 0.2625 0.7955 0.041 Uiso 1 1 calc R
C83 C 0.7648(4) 0.31642(17) 0.8613(3) 0.0354(11) Uani 1 1 d .
H83 H 0.7586 0.2988 0.9069 0.043 Uiso 1 1 calc R
C84 C 0.7413(4) 0.36452(17) 0.8591(2) 0.0333(11) Uani 1 1 d .
H84 H 0.7189 0.3798 0.9037 0.040 Uiso 1 1 calc R
C85 C 0.7504(4) 0.39007(16) 0.7920(2) 0.0273(10) Uani 1 1 d .
H85 H 0.7322 0.4226 0.7920 0.033 Uiso 1 1 calc R

loop_
_atom_site_aniso_label
_atom_site_aniso_U_11
_atom_site_aniso_U_22
_atom_site_aniso_U_33
_atom_site_aniso_U_23
_atom_site_aniso_U_13
_atom_site_aniso_U_12
Ru1 0.02250(19) 0.01752(17) 0.01917(17) 0.00114(13) 0.00220(12) -0.00158(14)
Cl1 0.0237(5) 0.0278(6) 0.0275(5) -0.0030(4) -0.0018(4) 0.0040(4)
Cl2 0.0446(7) 0.0299(6) 0.0202(5) 0.0040(4) 0.0050(5) -0.0116(5)
P1 0.0212(6) 0.0193(5) 0.0192(5) 0.0005(4) 0.0052(4) -0.0004(4)
N1 0.028(2) 0.028(2) 0.0224(18) -0.0048(14) 0.0059(15) -0.0001(16)
N2 0.033(2) 0.027(2) 0.0280(19) -0.0005(15) -0.0007(16) -0.0021(17)
C1 0.025(2) 0.020(2) 0.022(2) -0.0032(16) 0.0041(17) -0.0048(18)
C2 0.033(3) 0.026(2) 0.0122(19) -0.0011(15) 0.0006(17) 0.0007(18)
C3 0.025(2) 0.023(2) 0.023(2) -0.0006(16) 0.0017(17) -0.0010(18)
C4 0.022(2) 0.034(3) 0.023(2) -0.0041(17) 0.0015(17) -0.0072(19)
C5 0.036(3) 0.024(2) 0.020(2) -0.0031(16) 0.0054(18) -0.012(2)
C6 0.035(3) 0.019(2) 0.026(2) -0.0044(17) -0.0011(19) -0.0006(19)
C7 0.028(2) 0.033(3) 0.024(2) -0.0066(18) 0.0044(18) -0.002(2)
C8 0.029(2) 0.033(3) 0.030(2) -0.0034(18) 0.0092(19) -0.006(2)
C9 0.032(2) 0.029(2) 0.021(2) -0.0009(17) 0.0017(18) 0.000(2)
C10 0.030(3) 0.036(3) 0.032(2) 0.0016(19) 0.004(2) 0.011(2)
C11 0.038(3) 0.028(2) 0.037(3) 0.0066(19) 0.005(2) 0.006(2)
C12 0.033(3) 0.038(3) 0.032(2) -0.0024(19) 0.000(2) -0.010(2)
C13 0.048(3) 0.037(3) 0.041(3) -0.001(2) 0.006(2) -0.008(2)
C14 0.042(3) 0.033(3) 0.064(3) 0.000(2) 0.012(3) -0.004(2)
C15 0.045(3) 0.032(3) 0.056(3) -0.002(2) 0.003(3) -0.008(2)
C20 0.028(2) 0.015(2) 0.024(2) -0.0041(15) 0.0039(17) -0.0017(17)
C21 0.025(2) 0.019(2) 0.024(2) -0.0028(16) 0.0032(17) -0.0029(18)
C22 0.027(2) 0.025(2) 0.034(2) -0.0001(18) 0.0132(19) -0.0071(19)
C23 0.039(3) 0.026(2) 0.023(2) 0.0039(17) 0.0021(19) -0.006(2)
C24 0.033(3) 0.027(2) 0.025(2) 0.0054(17) -0.0031(19) -0.001(2)
C25 0.023(2) 0.016(2) 0.031(2) -0.0029(16) 0.0036(18) -0.0003(17)
C30 0.030(2) 0.036(3) 0.016(2) -0.0007(17) 0.0078(18) 0.011(2)
C31 0.037(3) 0.039(3) 0.030(2) 0.0008(19) 0.009(2) 0.016(2)
C32 0.051(4) 0.077(4) 0.042(3) -0.010(3) 0.015(3) 0.027(3)
C33 0.033(3) 0.118(6) 0.038(3) -0.013(3) 0.011(2) 0.030(4)
C34 0.028(3) 0.105(5) 0.034(3) -0.002(3) 0.014(2) -0.003(3)
C35 0.031(3) 0.053(3) 0.024(2) -0.004(2) 0.0074(19) -0.006(2)
C40 0.019(2) 0.021(2) 0.020(2) -0.0042(15) 0.0039(16) 0.0044(17)
C41 0.025(2) 0.023(2) 0.028(2) -0.0035(17) 0.0080(18) -0.0045(18)
C42 0.023(2) 0.023(2) 0.037(2) -0.0071(18) 0.0084(19) -0.0007(18)
C43 0.025(2) 0.028(2) 0.028(2) -0.0101(17) 0.0009(18) 0.0068(19)
C44 0.036(3) 0.025(2) 0.021(2) 0.0008(16) 0.0007(18) 0.005(2)
C45 0.035(3) 0.022(2) 0.025(2) -0.0006(17) 0.0047(18) -0.0016(19)
B1 0.024(3) 0.030(3) 0.018(2) 0.0002(19) 0.0009(19) 0.001(2)
C50 0.031(2) 0.033(2) 0.021(2) -0.0024(17) 0.0111(18) -0.002(2)
C51 0.042(3) 0.032(3) 0.022(2) 0.0026(18) 0.007(2) 0.000(2)
C52 0.051(3) 0.035(3) 0.030(2) 0.009(2) 0.013(2) 0.011(2)
C53 0.069(4) 0.023(3) 0.044(3) 0.003(2) 0.029(3) 0.006(3)
C54 0.066(4) 0.029(3) 0.028(2) -0.0048(19) 0.021(2) -0.013(3)
C55 0.039(3) 0.035(3) 0.027(2) 0.0000(19) 0.009(2) -0.007(2)
C60 0.028(2) 0.022(2) 0.022(2) 0.0034(16) 0.0011(17) 0.0007(18)
C61 0.038(3) 0.041(3) 0.027(2) -0.0050(19) 0.009(2) -0.004(2)
C62 0.060(4) 0.049(3) 0.027(3) -0.014(2) 0.004(2) -0.008(3)
C63 0.050(3) 0.034(3) 0.031(3) 0.001(2) -0.006(2) -0.011(2)
C64 0.033(3) 0.036(3) 0.037(3) 0.000(2) -0.004(2) -0.005(2)
C65 0.030(3) 0.029(2) 0.030(2) -0.0043(18) -0.0012(19) 0.000(2)
C70 0.028(2) 0.024(2) 0.022(2) -0.0067(16) 0.0043(17) -0.0047(19)
C71 0.032(3) 0.029(2) 0.028(2) -0.0010(18) 0.0046(19) -0.003(2)
C72 0.035(3) 0.031(3) 0.031(2) -0.0044(18) 0.013(2) -0.010(2)
C73 0.027(3) 0.040(3) 0.035(3) -0.009(2) 0.010(2) -0.009(2)
C74 0.037(3) 0.035(3) 0.034(3) -0.002(2) 0.008(2) 0.001(2)
C75 0.027(3) 0.035(3) 0.025(2) 0.0011(18) 0.0047(18) -0.003(2)
C80 0.017(2) 0.029(2) 0.023(2) 0.0006(17) 0.0001(17) -0.0003(18)
C81 0.023(2) 0.036(3) 0.024(2) 0.0000(18) 0.0005(17) -0.0024(19)
C82 0.027(2) 0.032(3) 0.041(3) 0.012(2) -0.002(2) -0.001(2)
C83 0.025(2) 0.049(3) 0.032(3) 0.010(2) 0.0042(19) -0.005(2)
C84 0.023(2) 0.053(3) 0.022(2) 0.003(2) 0.0016(18) -0.003(2)
C85 0.023(2) 0.033(3) 0.026(2) 0.0009(18) 0.0033(18) 0.0023(19)

loop_
_atom_type_symbol
_atom_type_description
_atom_type_scat_dispersion_real
_atom_type_scat_dispersion_imag
_atom_type_scat_source
C C 0.0033 0.0016 'International Tables Vol C Tables 4.2.6.8 and 6.1.1.4'
H H 0.0000 0.0000 'International Tables Vol C Tables 4.2.6.8 and 6.1.1.4'
B B 0.0013 0.0007 'International Tables Vol C Tables 4.2.6.8 and 6.1.1.4'
N N 0.0061 0.0033 'International Tables Vol C Tables 4.2.6.8 and 6.1.1.4'
P P 0.1023 0.0942 'International Tables Vol C Tables 4.2.6.8 and 6.1.1.4'
Cl Cl 0.1484 0.1585 'International Tables Vol C Tables 4.2.6.8 and 6.1.1.4'
Ru Ru -1.2594 0.8363 'International Tables Vol C Tables 4.2.6.8 and 6.1.1.4'

loop_
_geom_angle_atom_site_label_1
_geom_angle_atom_site_label_2
_geom_angle_atom_site_label_3
_geom_angle
C3 Ru1 C1 67.55(15)
C3 Ru1 C2 37.45(15)
C1 Ru1 C2 37.18(14)
C3 Ru1 C4 37.51(14)
C1 Ru1 C4 79.92(15)
C2 Ru1 C4 67.45(15)
C3 Ru1 C5 66.89(15)
C1 Ru1 C5 66.94(14)
C2 Ru1 C5 78.76(15)
C4 Ru1 C5 37.06(15)
C3 Ru1 C6 79.62(15)
C1 Ru1 C6 37.83(14)
C2 Ru1 C6 67.33(15)
C4 Ru1 C6 67.04(15)
C5 Ru1 C6 36.57(15)
C3 Ru1 P1 89.74(11)
C1 Ru1 P1 127.02(11)
C2 Ru1 P1 97.19(11)
C4 Ru1 P1 110.78(12)
C5 Ru1 P1 146.78(11)
C6 Ru1 P1 164.25(11)
C3 Ru1 Cl2 130.17(11)
C1 Ru1 Cl2 140.30(11)
C2 Ru1 Cl2 164.50(11)
C4 Ru1 Cl2 97.41(11)
C5 Ru1 Cl2 87.05(10)
C6 Ru1 Cl2 104.48(11)
P1 Ru1 Cl2 91.25(4)
C3 Ru1 Cl1 141.27(11)
C1 Ru1 Cl1 86.90(11)
C2 Ru1 Cl1 105.76(11)
C4 Ru1 Cl1 165.00(11)
C5 Ru1 Cl1 130.12(11)
C6 Ru1 Cl1 98.11(11)
P1 Ru1 Cl1 82.91(4)
Cl2 Ru1 Cl1 88.11(4)
C20 P1 C30 105.68(18)
C20 P1 C40 106.44(18)
C30 P1 C40 99.55(18)
C20 P1 Ru1 105.85(13)
C30 P1 Ru1 117.39(15)
C40 P1 Ru1 120.70(13)
C9 N1 C10 108.7(4)
C9 N1 C8 126.2(4)
C10 N1 C8 125.1(4)
C9 N2 C11 107.5(4)
C9 N2 C12 126.0(4)
C11 N2 C12 126.3(4)
C2 C1 C6 120.3(4)
C2 C1 C7 120.3(4)
C6 C1 C7 119.4(4)
C2 C1 Ru1 71.9(2)
C6 C1 Ru1 72.6(2)
C7 C1 Ru1 128.8(3)
C1 C2 C3 119.7(4)
C1 C2 Ru1 70.9(2)
C3 C2 Ru1 70.2(2)
C2 C3 C4 121.1(4)
C2 C3 Ru1 72.3(2)
C4 C3 Ru1 72.8(2)
C3 C4 C5 118.5(4)
C3 C4 Ru1 69.7(2)
C5 C4 Ru1 72.0(2)
C6 C5 C4 121.6(4)
C6 C5 Ru1 71.7(2)
C4 C5 Ru1 70.9(2)
C5 C6 C1 118.7(4)
C5 C6 Ru1 71.7(2)
C1 C6 Ru1 69.6(2)
C1 C7 C8 109.9(3)
N1 C8 C7 110.7(3)
N1 C9 N2 109.1(4)
C11 C10 N1 106.9(4)
C10 C11 N2 107.9(4)
N2 C12 C13 112.0(4)
C12 C13 C14 111.8(4)
C15 C14 C13 113.2(4)
C25 C20 C21 118.8(4)
C25 C20 P1 121.4(3)
C21 C20 P1 118.5(3)
C22 C21 C20 119.5(4)
C21 C22 C23 120.6(4)
C24 C23 C22 119.7(4)
C23 C24 C25 120.8(4)
C20 C25 C24 120.6(4)
C35 C30 C31 119.6(4)
C35 C30 P1 121.0(3)
C31 C30 P1 119.4(3)
C32 C31 C30 120.1(5)
C33 C32 C31 120.3(5)
C32 C33 C34 120.4(5)
C33 C34 C35 120.0(5)
C30 C35 C34 119.6(5)
C41 C40 C45 119.2(4)
C41 C40 P1 122.8(3)
C45 C40 P1 117.8(3)
C40 C41 C42 120.5(4)
C43 C42 C41 119.8(4)
C42 C43 C44 119.9(4)
C45 C44 C43 120.8(4)
C44 C45 C40 119.7(4)
C80 B1 C60 106.0(3)
C80 B1 C50 110.8(3)
C60 B1 C50 111.3(3)
C80 B1 C70 112.8(3)
C60 B1 C70 109.6(3)
C50 B1 C70 106.5(3)
C51 C50 C55 114.9(4)
C51 C50 B1 124.6(4)
C55 C50 B1 120.4(4)
C50 C51 C52 123.1(4)
C53 C52 C51 119.5(5)
C54 C53 C52 120.1(4)
C53 C54 C55 120.1(4)
C54 C55 C50 122.3(4)
C65 C60 C61 115.3(4)
C65 C60 B1 120.5(4)
C61 C60 B1 124.2(4)
C62 C61 C60 122.2(4)
C63 C62 C61 120.8(5)
C64 C63 C62 118.2(4)
C63 C64 C65 120.3(4)
C64 C65 C60 123.2(4)
C75 C70 C71 114.7(4)
C75 C70 B1 126.1(4)
C71 C70 B1 119.2(4)
C72 C71 C70 122.9(4)
C73 C72 C71 120.1(4)
C72 C73 C74 118.5(4)
C75 C74 C73 120.6(4)
C74 C75 C70 123.1(4)
C85 C80 C81 114.7(4)
C85 C80 B1 125.6(4)
C81 C80 B1 119.6(4)
C82 C81 C80 122.7(4)
C83 C82 C81 120.5(4)
C82 C83 C84 118.4(4)
C85 C84 C83 120.4(4)
C84 C85 C80 123.3(4)

loop_
_geom_bond_atom_site_label_1
_geom_bond_atom_site_label_2
_geom_bond_distance
Ru1 C3 2.183(4)
Ru1 C1 2.197(4)
Ru1 C2 2.211(4)
Ru1 C4 2.224(4)
Ru1 C5 2.238(4)
Ru1 C6 2.238(4)
Ru1 P1 2.3600(10)
Ru1 Cl2 2.4094(10)
Ru1 Cl1 2.4192(10)
P1 C20 1.826(4)
P1 C30 1.829(4)
P1 C40 1.830(4)
N1 C9 1.320(5)
N1 C10 1.378(5)
N1 C8 1.473(5)
N2 C9 1.346(5)
N2 C11 1.374(5)
N2 C12 1.484(5)
C1 C2 1.405(5)
C1 C6 1.438(5)
C1 C7 1.522(6)
C2 C3 1.411(6)
C3 C4 1.417(6)
C4 C5 1.418(6)
C5 C6 1.404(6)
C7 C8 1.531(5)
C10 C11 1.349(6)
C12 C13 1.518(6)
C13 C14 1.542(7)
C14 C15 1.529(7)
C20 C25 1.386(5)
C20 C21 1.422(6)
C21 C22 1.387(5)
C22 C23 1.396(6)
C23 C24 1.369(6)
C24 C25 1.392(5)
C30 C35 1.387(6)
C30 C31 1.399(6)
C31 C32 1.382(6)
C32 C33 1.372(8)
C33 C34 1.383(9)
C34 C35 1.399(7)
C40 C41 1.392(5)
C40 C45 1.411(5)
C41 C42 1.394(6)
C42 C43 1.386(6)
C43 C44 1.395(6)
C44 C45 1.377(6)
B1 C80 1.646(6)
B1 C60 1.648(6)
B1 C50 1.649(6)
B1 C70 1.664(6)
C50 C51 1.399(6)
C50 C55 1.417(6)
C51 C52 1.399(6)
C52 C53 1.376(7)
C53 C54 1.373(7)
C54 C55 1.396(6)
C60 C65 1.396(6)
C60 C61 1.402(6)
C61 C62 1.393(6)
C62 C63 1.389(7)
C63 C64 1.386(7)
C64 C65 1.387(6)
C70 C75 1.392(6)
C70 C71 1.411(6)
C71 C72 1.396(6)
C72 C73 1.380(6)
C73 C74 1.387(6)
C74 C75 1.387(6)
C80 C85 1.403(5)
C80 C81 1.415(6)
C81 C82 1.401(6)
C82 C83 1.386(6)
C83 C84 1.398(6)
C84 C85 1.391(6)

loop_
_geom_torsion_atom_site_label_1
_geom_torsion_atom_site_label_2
_geom_torsion_atom_site_label_3
_geom_torsion_atom_site_label_4
_geom_torsion
C3 Ru1 P1 C20 -51.48(17)
C1 Ru1 P1 C20 9.72(19)
C2 Ru1 P1 C20 -14.69(17)
C4 Ru1 P1 C20 -83.25(18)
C5 Ru1 P1 C20 -95.1(2)
C6 Ru1 P1 C20 -4.3(4)
Cl2 Ru1 P1 C20 178.34(14)
Cl1 Ru1 P1 C20 90.39(14)
C3 Ru1 P1 C30 66.13(17)
C1 Ru1 P1 C30 127.34(19)
C2 Ru1 P1 C30 102.93(18)
C4 Ru1 P1 C30 34.37(18)
C5 Ru1 P1 C30 22.5(2)
C6 Ru1 P1 C30 113.3(4)
Cl2 Ru1 P1 C30 -64.04(14)
Cl1 Ru1 P1 C30 -151.99(14)
C3 Ru1 P1 C40 -172.20(18)
C1 Ru1 P1 C40 -111.00(19)
C2 Ru1 P1 C40 -135.40(18)
C4 Ru1 P1 C40 156.04(18)
C5 Ru1 P1 C40 144.2(2)
C6 Ru1 P1 C40 -125.0(4)
Cl2 Ru1 P1 C40 57.62(15)
Cl1 Ru1 P1 C40 -30.32(15)
C3 Ru1 C1 C2 28.8(2)
C4 Ru1 C1 C2 65.8(2)
C5 Ru1 C1 C2 102.2(3)
C6 Ru1 C1 C2 131.1(3)
P1 Ru1 C1 C2 -42.7(3)
Cl2 Ru1 C1 C2 155.28(19)
Cl1 Ru1 C1 C2 -121.4(2)
C3 Ru1 C1 C6 -102.4(3)
C2 Ru1 C1 C6 -131.1(3)
C4 Ru1 C1 C6 -65.3(2)
C5 Ru1 C1 C6 -29.0(2)
P1 Ru1 C1 C6 -173.84(19)
Cl2 Ru1 C1 C6 24.1(3)
Cl1 Ru1 C1 C6 107.4(2)
C3 Ru1 C1 C7 143.5(4)
C2 Ru1 C1 C7 114.8(5)
C4 Ru1 C1 C7 -179.4(4)
C5 Ru1 C1 C7 -143.1(4)
C6 Ru1 C1 C7 -114.1(5)
P1 Ru1 C1 C7 72.1(4)
Cl2 Ru1 C1 C7 -89.9(4)
Cl1 Ru1 C1 C7 -6.6(4)
C6 C1 C2 C3 4.0(5)
C7 C1 C2 C3 -177.4(3)
Ru1 C1 C2 C3 -52.4(3)
C6 C1 C2 Ru1 56.3(3)
C7 C1 C2 Ru1 -125.0(3)
C3 Ru1 C2 C1 -133.0(4)
C4 Ru1 C2 C1 -103.5(3)
C5 Ru1 C2 C1 -66.5(2)
C6 Ru1 C2 C1 -30.0(2)
P1 Ru1 C2 C1 146.9(2)
Cl2 Ru1 C2 C1 -90.6(4)
Cl1 Ru1 C2 C1 62.3(2)
C1 Ru1 C2 C3 133.0(4)
C4 Ru1 C2 C3 29.5(2)
C5 Ru1 C2 C3 66.5(2)
C6 Ru1 C2 C3 103.0(3)
P1 Ru1 C2 C3 -80.1(2)
Cl2 Ru1 C2 C3 42.5(5)
Cl1 Ru1 C2 C3 -164.7(2)
C1 C2 C3 C4 -3.7(6)
Ru1 C2 C3 C4 -56.4(3)
C1 C2 C3 Ru1 52.7(3)
C1 Ru1 C3 C2 -28.6(2)
C4 Ru1 C3 C2 -131.7(4)
C5 Ru1 C3 C2 -102.0(3)
C6 Ru1 C3 C2 -66.1(2)
P1 Ru1 C3 C2 102.2(2)
Cl2 Ru1 C3 C2 -166.35(18)
Cl1 Ru1 C3 C2 24.0(3)
C1 Ru1 C3 C4 103.1(3)
C2 Ru1 C3 C4 131.7(4)
C5 Ru1 C3 C4 29.7(2)
C6 Ru1 C3 C4 65.6(2)
P1 Ru1 C3 C4 -126.1(2)
Cl2 Ru1 C3 C4 -34.6(3)
Cl1 Ru1 C3 C4 155.66(19)
C2 C3 C4 C5 1.3(6)
Ru1 C3 C4 C5 -54.8(3)
C2 C3 C4 Ru1 56.1(3)
C1 Ru1 C4 C3 -66.1(2)
C2 Ru1 C4 C3 -29.4(2)
C5 Ru1 C4 C3 -131.0(4)
C6 Ru1 C4 C3 -103.3(3)
P1 Ru1 C4 C3 59.8(2)
Cl2 Ru1 C4 C3 154.0(2)
Cl1 Ru1 C4 C3 -95.0(5)
C3 Ru1 C4 C5 131.0(4)
C1 Ru1 C4 C5 64.9(2)
C2 Ru1 C4 C5 101.5(3)
C6 Ru1 C4 C5 27.6(2)
P1 Ru1 C4 C5 -169.21(19)
Cl2 Ru1 C4 C5 -75.0(2)
Cl1 Ru1 C4 C5 35.9(5)
C3 C4 C5 C6 0.7(6)
Ru1 C4 C5 C6 -53.0(3)
C3 C4 C5 Ru1 53.7(3)
C3 Ru1 C5 C6 104.3(3)
C1 Ru1 C5 C6 29.9(2)
C2 Ru1 C5 C6 66.9(2)
C4 Ru1 C5 C6 134.3(4)
P1 Ru1 C5 C6 152.9(2)
Cl2 Ru1 C5 C6 -119.3(2)
Cl1 Ru1 C5 C6 -34.3(3)
C3 Ru1 C5 C4 -30.0(2)
C1 Ru1 C5 C4 -104.4(3)
C2 Ru1 C5 C4 -67.3(2)
C6 Ru1 C5 C4 -134.3(4)
P1 Ru1 C5 C4 18.6(3)
Cl2 Ru1 C5 C4 106.4(2)
Cl1 Ru1 C5 C4 -168.55(18)
C4 C5 C6 C1 -0.4(6)
Ru1 C5 C6 C1 -53.1(3)
C4 C5 C6 Ru1 52.6(3)
C2 C1 C6 C5 -1.9(6)
C7 C1 C6 C5 179.4(4)
Ru1 C1 C6 C5 54.1(3)
C2 C1 C6 Ru1 -56.0(3)
C7 C1 C6 Ru1 125.3(3)
C3 Ru1 C6 C5 -65.0(3)
C1 Ru1 C6 C5 -131.6(4)
C2 Ru1 C6 C5 -102.0(3)
C4 Ru1 C6 C5 -28.0(2)
P1 Ru1 C6 C5 -113.2(4)
Cl2 Ru1 C6 C5 64.1(2)
Cl1 Ru1 C6 C5 154.2(2)
C3 Ru1 C6 C1 66.6(2)
C2 Ru1 C6 C1 29.6(2)
C4 Ru1 C6 C1 103.6(3)
C5 Ru1 C6 C1 131.6(4)
P1 Ru1 C6 C1 18.4(6)
Cl2 Ru1 C6 C1 -164.3(2)
Cl1 Ru1 C6 C1 -74.2(2)
C2 C1 C7 C8 -80.5(5)
C6 C1 C7 C8 98.2(4)
Ru1 C1 C7 C8 -171.1(3)
C9 N1 C8 C7 109.6(4)
C10 N1 C8 C7 -66.2(5)
C1 C7 C8 N1 -54.9(5)
C10 N1 C9 N2 -0.3(4)
C8 N1 C9 N2 -176.7(3)
C11 N2 C9 N1 0.2(5)
C12 N2 C9 N1 -175.0(4)
C9 N1 C10 C11 0.3(5)
C8 N1 C10 C11 176.7(4)
N1 C10 C11 N2 -0.2(5)
C9 N2 C11 C10 0.0(5)
C12 N2 C11 C10 175.2(4)
C9 N2 C12 C13 -144.5(4)
C11 N2 C12 C13 41.1(6)
N2 C12 C13 C14 -179.4(4)
C12 C13 C14 C15 67.2(6)
C30 P1 C20 C25 -23.7(4)
C40 P1 C20 C25 -128.9(3)
Ru1 P1 C20 C25 101.5(3)
C30 P1 C20 C21 169.4(3)
C40 P1 C20 C21 64.2(3)
Ru1 P1 C20 C21 -65.4(3)
C25 C20 C21 C22 0.2(6)
P1 C20 C21 C22 167.4(3)
C20 C21 C22 C23 0.1(6)
C21 C22 C23 C24 -0.1(6)
C22 C23 C24 C25 0.0(6)
C21 C20 C25 C24 -0.3(6)
P1 C20 C25 C24 -167.2(3)
C23 C24 C25 C20 0.2(6)
C20 P1 C30 C35 129.3(3)
C40 P1 C30 C35 -120.5(3)
Ru1 P1 C30 C35 11.6(4)
C20 P1 C30 C31 -54.2(4)
C40 P1 C30 C31 56.0(4)
Ru1 P1 C30 C31 -171.9(3)
C35 C30 C31 C32 -1.1(6)
P1 C30 C31 C32 -177.6(4)
C30 C31 C32 C33 0.6(7)
C31 C32 C33 C34 1.1(8)
C32 C33 C34 C35 -2.4(8)
C31 C30 C35 C34 -0.1(6)
P1 C30 C35 C34 176.3(3)
C33 C34 C35 C30 1.9(7)
C20 P1 C40 C41 3.6(4)
C30 P1 C40 C41 -106.0(3)
Ru1 P1 C40 C41 124.0(3)
C20 P1 C40 C45 178.7(3)
C30 P1 C40 C45 69.1(3)
Ru1 P1 C40 C45 -60.9(3)
C45 C40 C41 C42 1.5(6)
P1 C40 C41 C42 176.6(3)
C40 C41 C42 C43 -0.1(6)
C41 C42 C43 C44 -1.3(6)
C42 C43 C44 C45 1.2(6)
C43 C44 C45 C40 0.2(6)
C41 C40 C45 C44 -1.6(6)
P1 C40 C45 C44 -176.9(3)
C80 B1 C50 C51 -114.0(4)
C60 B1 C50 C51 3.6(5)
C70 B1 C50 C51 122.9(4)
C80 B1 C50 C55 68.6(5)
C60 B1 C50 C55 -173.8(4)
C70 B1 C50 C55 -54.4(5)
C55 C50 C51 C52 -0.2(6)
B1 C50 C51 C52 -177.6(4)
C50 C51 C52 C53 0.4(7)
C51 C52 C53 C54 -1.3(7)
C52 C53 C54 C55 2.0(7)
C53 C54 C55 C50 -1.9(7)
C51 C50 C55 C54 0.9(6)
B1 C50 C55 C54 178.5(4)
C80 B1 C60 C65 53.6(5)
C50 B1 C60 C65 -66.9(5)
C70 B1 C60 C65 175.7(4)
C80 B1 C60 C61 -123.9(4)
C50 B1 C60 C61 115.6(4)
C70 B1 C60 C61 -1.9(6)
C65 C60 C61 C62 0.6(7)
B1 C60 C61 C62 178.3(4)
C60 C61 C62 C63 0.6(8)
C61 C62 C63 C64 -0.3(8)
C62 C63 C64 C65 -1.2(7)
C63 C64 C65 C60 2.5(7)
C61 C60 C65 C64 -2.2(6)
B1 C60 C65 C64 -179.9(4)
C80 B1 C70 C75 17.7(6)
C60 B1 C70 C75 -100.1(4)
C50 B1 C70 C75 139.4(4)
C80 B1 C70 C71 -164.8(4)
C60 B1 C70 C71 77.4(5)
C50 B1 C70 C71 -43.0(5)
C75 C70 C71 C72 0.9(6)
B1 C70 C71 C72 -176.9(4)
C70 C71 C72 C73 -0.6(7)
C71 C72 C73 C74 0.6(6)
C72 C73 C74 C75 -1.0(7)
C73 C74 C75 C70 1.4(7)
C71 C70 C75 C74 -1.3(6)
B1 C70 C75 C74 176.4(4)
C60 B1 C80 C85 -127.0(4)
C50 B1 C80 C85 -6.2(6)
C70 B1 C80 C85 113.1(4)
C60 B1 C80 C81 47.7(5)
C50 B1 C80 C81 168.5(4)
C70 B1 C80 C81 -72.2(5)
C85 C80 C81 C82 -1.6(6)
B1 C80 C81 C82 -176.8(4)
C80 C81 C82 C83 0.8(7)
C81 C82 C83 C84 0.1(6)
C82 C83 C84 C85 0.1(6)
C83 C84 C85 C80 -1.1(6)
C81 C80 C85 C84 1.8(6)
B1 C80 C85 C84 176.7(4)
